data_7058319
loop_
_publ_author_name
'Yadav, Richa'
'Rai, Abhishek'
'Sonkar, Avinash Kumar'
'Rai, Vipin'
'Gupta, Subash Chandra'
'Mishra, Lallan'

_publ_section_title
;
 A viscochromic, mechanochromic, and unsymmetrical azine for selective
 detection of Al3+ and Cu2+ ions and its mitotracking studies
;
_journal_issue 18
_journal_name_full 'New Journal of Chemistry'
_journal_page_first 7109
_journal_paper_doi 10.1039/C8NJ06413J
_journal_volume 43
_journal_year 2019
_chemical_formula_sum 'C22 H23 N3 O2'
_chemical_formula_weight 361.43
_space_group_crystal_system triclinic
_space_group_IT_number 2
_space_group_name_Hall '-P 1'
_space_group_name_H-M_alt 'P -1'
_symmetry_space_group_name_Hall '-P 1'
_symmetry_space_group_name_H-M 'P -1'
_atom_sites_solution_hydrogens mixed
_audit_creation_method SHELXL-2014/7
_audit_update_record
;
2018-10-04 deposited with the CCDC.    2019-03-27 downloaded from the CCDC.
;
_cell_angle_alpha 105.609(3)
_cell_angle_beta 96.095(4)
_cell_angle_gamma 100.244(4)
_cell_formula_units_Z 2
_cell_length_a 5.7302(6)
_cell_length_b 11.9227(13)
_cell_length_c 14.2404(15)
_cell_measurement_reflns_used 2794
_cell_measurement_temperature 296(2)
_cell_measurement_theta_max 28.316
_cell_measurement_theta_min 2.678
_cell_volume 909.82(17)
_computing_structure_refinement 'SHELXL-2014/7 (Sheldrick, 2014)'
_diffrn_ambient_temperature 296(2)
_diffrn_measured_fraction_theta_full 0.998
_diffrn_measured_fraction_theta_max 0.995
_diffrn_measurement_device_type Goniometer
_diffrn_radiation_type MoK\a
_diffrn_radiation_wavelength 0.71073
_diffrn_reflns_av_R_equivalents 0.0876
_diffrn_reflns_av_unetI/netI 0.0882
_diffrn_reflns_Laue_measured_fraction_full 0.998
_diffrn_reflns_Laue_measured_fraction_max 0.995
_diffrn_reflns_limit_h_max 7
_diffrn_reflns_limit_h_min -7
_diffrn_reflns_limit_k_max 15
_diffrn_reflns_limit_k_min -15
_diffrn_reflns_limit_l_max 19
_diffrn_reflns_limit_l_min -18
_diffrn_reflns_number 14522
_diffrn_reflns_point_group_measured_fraction_full 0.998
_diffrn_reflns_point_group_measured_fraction_max 0.995
_diffrn_reflns_theta_full 25.242
_diffrn_reflns_theta_max 28.316
_diffrn_reflns_theta_min 2.678
_exptl_absorpt_coefficient_mu 0.086
_exptl_crystal_colour orange
_exptl_crystal_density_diffrn 1.319
_exptl_crystal_description Plate
_exptl_crystal_F_000 384
_refine_diff_density_max 0.278
_refine_diff_density_min -0.283
_refine_diff_density_rms 0.064
_refine_ls_extinction_method none
_refine_ls_goodness_of_fit_ref 1.032
_refine_ls_hydrogen_treatment mixed
_refine_ls_matrix_type full
_refine_ls_number_parameters 254
_refine_ls_number_reflns 4503
_refine_ls_number_restraints 0
_refine_ls_restrained_S_all 1.032
_refine_ls_R_factor_all 0.1164
_refine_ls_R_factor_gt 0.0649
_refine_ls_shift/su_max 0.000
_refine_ls_shift/su_mean 0.000
_refine_ls_structure_factor_coef Fsqd
_refine_ls_weighting_details 'w=1/[\s^2^(Fo^2^)+(0.0501P)^2^+0.4801P] where P=(Fo^2^+2Fc^2^)/3'
_refine_ls_weighting_scheme calc
_refine_ls_wR_factor_gt 0.1402
_refine_ls_wR_factor_ref 0.1725
_reflns_Friedel_coverage 0.000
_reflns_number_gt 2794
_reflns_number_total 4503
_reflns_threshold_expression 'I > 2\s(I)'
_cod_data_source_file c8nj06413j2.cif
_cod_data_source_block shelx
_cod_depositor_comments 'Adding full bibliography for 7058319.cif.'
_cod_database_code 7058319
_shelx_shelxl_version_number 2014/7
_shelx_space_group_comment
;
The symmetry employed for this shelxl refinement is uniquely defined
by the following loop, which should always be used as a source of
symmetry information in preference to the above space-group names.
They are only intended as comments.
;

loop_
_space_group_symop_operation_xyz
'x, y, z'
'-x, -y, -z'

loop_
_atom_site_label
_atom_site_type_symbol
_atom_site_fract_x
_atom_site_fract_y
_atom_site_fract_z
_atom_site_U_iso_or_equiv
_atom_site_adp_type
_atom_site_occupancy
_atom_site_site_symmetry_order
_atom_site_calc_flag
_atom_site_refinement_flags_posn
_atom_site_refinement_flags_adp
C1 C 0.1678(4) 0.7024(2) 0.87711(15) 0.0212(5) Uani 1 1 d . .
C2 C 0.0138(4) 0.7783(2) 0.91337(16) 0.0242(5) Uani 1 1 d . .
H2 H 0.0203 0.8093 0.9811 0.029 Uiso 1 1 calc R U
C3 C -0.1438(4) 0.8063(2) 0.84975(16) 0.0241(5) Uani 1 1 d . .
H3 H -0.2447 0.8560 0.8748 0.029 Uiso 1 1 calc R U
C4 C -0.1579(4) 0.76120(19) 0.74583(15) 0.0212(5) Uani 1 1 d . .
C5 C -0.3284(4) 0.7870(2) 0.68001(17) 0.0249(5) Uani 1 1 d . .
H5 H -0.4290 0.8369 0.7052 0.030 Uiso 1 1 calc R U
C6 C -0.3485(4) 0.7402(2) 0.57992(17) 0.0280(5) Uani 1 1 d . .
H6 H -0.4649 0.7559 0.5375 0.034 Uiso 1 1 calc R U
C7 C -0.1911(4) 0.6681(2) 0.54208(16) 0.0261(5) Uani 1 1 d . .
H7 H -0.2011 0.6376 0.4741 0.031 Uiso 1 1 calc R U
C8 C -0.0230(4) 0.6420(2) 0.60399(15) 0.0240(5) Uani 1 1 d . .
H8 H 0.0797 0.5945 0.5770 0.029 Uiso 1 1 calc R U
C9 C -0.0016(4) 0.68545(18) 0.70813(15) 0.0195(4) Uani 1 1 d . .
C10 C 0.1647(4) 0.65615(18) 0.77596(15) 0.0195(4) Uani 1 1 d . .
C11 C 0.3222(4) 0.57652(19) 0.74065(16) 0.0207(5) Uani 1 1 d . .
H11 H 0.3217 0.5470 0.6732 0.025 Uiso 1 1 calc R U
C12 C 0.7443(4) 0.44537(18) 0.82566(15) 0.0206(5) Uani 1 1 d . .
H12 H 0.7362 0.4787 0.8919 0.025 Uiso 1 1 calc R U
C13 C 0.9087(4) 0.36900(19) 0.80158(15) 0.0193(4) Uani 1 1 d . .
C14 C 0.9286(4) 0.31033(19) 0.70295(15) 0.0200(5) Uani 1 1 d . .
C15 C 1.0835(4) 0.23395(19) 0.68269(15) 0.0202(5) Uani 1 1 d . .
H15 H 1.0891 0.1947 0.6173 0.024 Uiso 1 1 calc R U
C16 C 1.2337(4) 0.21391(18) 0.75895(15) 0.0189(4) Uani 1 1 d . .
C17 C 1.2166(4) 0.27434(19) 0.85805(15) 0.0216(5) Uani 1 1 d . .
H17 H 1.3128 0.2636 0.9104 0.026 Uiso 1 1 calc R U
C18 C 1.0592(4) 0.34810(19) 0.87631(15) 0.0205(5) Uani 1 1 d . .
H18 H 1.0515 0.3864 0.9417 0.025 Uiso 1 1 calc R U
C19 C 1.4057(4) 0.0742(2) 0.63787(15) 0.0239(5) Uani 1 1 d . .
H19A H 1.5614 0.0530 0.6367 0.029 Uiso 1 1 calc R U
H19B H 1.3943 0.1257 0.5959 0.029 Uiso 1 1 calc R U
C20 C 1.2103(4) -0.0390(2) 0.59505(17) 0.0294(5) Uani 1 1 d . .
H20A H 1.2251 -0.0923 0.6342 0.044 Uiso 1 1 calc R U
H20B H 1.2275 -0.0769 0.5283 0.044 Uiso 1 1 calc R U
H20C H 1.0553 -0.0190 0.5957 0.044 Uiso 1 1 calc R U
C21 C 1.5346(4) 0.1149(2) 0.81899(15) 0.0233(5) Uani 1 1 d . .
H21A H 1.6030 0.1890 0.8706 0.028 Uiso 1 1 calc R U
H21B H 1.6668 0.0823 0.7937 0.028 Uiso 1 1 calc R U
C22 C 1.3929(4) 0.0277(2) 0.86410(17) 0.0292(5) Uani 1 1 d . .
H22A H 1.2616 0.0590 0.8895 0.044 Uiso 1 1 calc R U
H22B H 1.4964 0.0165 0.9169 0.044 Uiso 1 1 calc R U
H22C H 1.3315 -0.0475 0.8144 0.044 Uiso 1 1 calc R U
N1 N 0.4624(3) 0.54649(16) 0.80205(13) 0.0215(4) Uani 1 1 d . .
N2 N 0.6064(3) 0.47049(16) 0.75996(13) 0.0208(4) Uani 1 1 d . .
N3 N 1.3925(3) 0.14090(16) 0.73911(12) 0.0206(4) Uani 1 1 d . .
O1 O 0.3134(3) 0.67633(15) 0.94563(11) 0.0268(4) Uani 1 1 d . .
O2 O 0.7937(3) 0.32712(15) 0.62595(11) 0.0256(4) Uani 1 1 d . .
H2O H 0.704(5) 0.377(3) 0.645(2) 0.059(10) Uiso 1 1 d . .
H1O H 0.394(5) 0.624(3) 0.910(2) 0.065(10) Uiso 1 1 d . .

loop_
_atom_site_aniso_label
_atom_site_aniso_U_11
_atom_site_aniso_U_22
_atom_site_aniso_U_33
_atom_site_aniso_U_23
_atom_site_aniso_U_13
_atom_site_aniso_U_12
C1 0.0189(10) 0.0240(12) 0.0194(11) 0.0071(9) 0.0005(8) 0.0017(9)
C2 0.0274(11) 0.0271(12) 0.0159(10) 0.0036(9) 0.0035(9) 0.0049(9)
C3 0.0225(11) 0.0254(12) 0.0232(11) 0.0049(10) 0.0039(9) 0.0059(9)
C4 0.0203(10) 0.0226(11) 0.0189(11) 0.0066(9) 0.0010(8) 0.0002(9)
C5 0.0216(11) 0.0268(12) 0.0272(12) 0.0099(10) 0.0030(9) 0.0049(9)
C6 0.0264(12) 0.0302(13) 0.0263(12) 0.0118(10) -0.0037(9) 0.0025(10)
C7 0.0331(12) 0.0244(12) 0.0166(11) 0.0044(9) -0.0024(9) 0.0017(10)
C8 0.0287(11) 0.0226(12) 0.0187(11) 0.0047(9) 0.0003(9) 0.0045(9)
C9 0.0205(10) 0.0169(11) 0.0189(11) 0.0051(9) 0.0014(8) 0.0000(8)
C10 0.0197(10) 0.0185(11) 0.0176(10) 0.0039(9) 0.0006(8) 0.0009(8)
C11 0.0218(10) 0.0191(11) 0.0172(10) 0.0030(9) 0.0015(8) -0.0010(8)
C12 0.0205(10) 0.0204(11) 0.0166(10) 0.0025(9) 0.0005(8) -0.0006(9)
C13 0.0189(10) 0.0189(11) 0.0175(10) 0.0042(9) 0.0003(8) 0.0008(8)
C14 0.0205(10) 0.0224(11) 0.0146(10) 0.0060(9) -0.0021(8) 0.0002(9)
C15 0.0227(11) 0.0216(11) 0.0140(10) 0.0044(9) -0.0002(8) 0.0019(9)
C16 0.0186(10) 0.0163(10) 0.0182(10) 0.0030(8) 0.0013(8) -0.0013(8)
C17 0.0225(11) 0.0237(12) 0.0157(10) 0.0053(9) -0.0028(8) 0.0014(9)
C18 0.0234(11) 0.0208(11) 0.0130(10) 0.0024(8) -0.0004(8) -0.0004(9)
C19 0.0255(11) 0.0281(13) 0.0167(11) 0.0045(9) 0.0013(9) 0.0065(9)
C20 0.0322(13) 0.0277(13) 0.0217(12) 0.0004(10) -0.0050(10) 0.0054(10)
C21 0.0241(11) 0.0259(12) 0.0182(11) 0.0051(9) -0.0015(9) 0.0061(9)
C22 0.0376(13) 0.0284(13) 0.0246(12) 0.0108(10) 0.0060(10) 0.0092(11)
N1 0.0195(9) 0.0215(10) 0.0222(10) 0.0052(8) 0.0021(7) 0.0039(7)
N2 0.0194(9) 0.0207(10) 0.0206(9) 0.0042(8) 0.0019(7) 0.0035(7)
N3 0.0230(9) 0.0220(10) 0.0148(9) 0.0043(7) -0.0020(7) 0.0041(8)
O1 0.0278(8) 0.0376(10) 0.0160(8) 0.0071(7) 0.0000(6) 0.0129(7)
O2 0.0287(9) 0.0315(9) 0.0157(8) 0.0051(7) -0.0027(6) 0.0110(7)

loop_
_atom_type_symbol
_atom_type_description
_atom_type_scat_dispersion_real
_atom_type_scat_dispersion_imag
_atom_type_scat_source
C C 0.0033 0.0016 'International Tables Vol C Tables 4.2.6.8 and 6.1.1.4'
H H 0.0000 0.0000 'International Tables Vol C Tables 4.2.6.8 and 6.1.1.4'
N N 0.0061 0.0033 'International Tables Vol C Tables 4.2.6.8 and 6.1.1.4'
O O 0.0106 0.0060 'International Tables Vol C Tables 4.2.6.8 and 6.1.1.4'

loop_
_geom_angle_atom_site_label_1
_geom_angle_atom_site_label_2
_geom_angle_atom_site_label_3
_geom_angle
O1 C1 C10 122.58(19)
O1 C1 C2 116.30(18)
C10 C1 C2 121.10(19)
C3 C2 C1 120.3(2)
C3 C2 H2 119.9
C1 C2 H2 119.9
C2 C3 C4 121.4(2)
C2 C3 H3 119.3
C4 C3 H3 119.3
C5 C4 C3 121.1(2)
C5 C4 C9 119.94(19)
C3 C4 C9 118.90(19)
C6 C5 C4 121.3(2)
C6 C5 H5 119.3
C4 C5 H5 119.3
C5 C6 C7 119.1(2)
C5 C6 H6 120.4
C7 C6 H6 120.4
C8 C7 C6 120.9(2)
C8 C7 H7 119.5
C6 C7 H7 119.5
C7 C8 C9 121.7(2)
C7 C8 H8 119.1
C9 C8 H8 119.1
C8 C9 C4 116.95(19)
C8 C9 C10 123.69(19)
C4 C9 C10 119.36(18)
C1 C10 C9 118.89(19)
C1 C10 C11 119.94(18)
C9 C10 C11 121.14(18)
N1 C11 C10 120.58(19)
N1 C11 H11 119.7
C10 C11 H11 119.7
N2 C12 C13 123.25(19)
N2 C12 H12 118.4
C13 C12 H12 118.4
C18 C13 C14 116.56(19)
C18 C13 C12 120.60(19)
C14 C13 C12 122.84(18)
O2 C14 C15 118.21(18)
O2 C14 C13 120.68(19)
C15 C14 C13 121.11(18)
C14 C15 C16 121.52(19)
C14 C15 H15 119.2
C16 C15 H15 119.2
N3 C16 C15 121.68(18)
N3 C16 C17 120.93(18)
C15 C16 C17 117.37(19)
C18 C17 C16 120.05(19)
C18 C17 H17 120.0
C16 C17 H17 120.0
C17 C18 C13 123.4(2)
C17 C18 H18 118.3
C13 C18 H18 118.3
N3 C19 C20 113.96(18)
N3 C19 H19A 108.8
C20 C19 H19A 108.8
N3 C19 H19B 108.8
C20 C19 H19B 108.8
H19A C19 H19B 107.7
C19 C20 H20A 109.5
C19 C20 H20B 109.5
H20A C20 H20B 109.5
C19 C20 H20C 109.5
H20A C20 H20C 109.5
H20B C20 H20C 109.5
N3 C21 C22 114.16(18)
N3 C21 H21A 108.7
C22 C21 H21A 108.7
N3 C21 H21B 108.7
C22 C21 H21B 108.7
H21A C21 H21B 107.6
C21 C22 H22A 109.5
C21 C22 H22B 109.5
H22A C22 H22B 109.5
C21 C22 H22C 109.5
H22A C22 H22C 109.5
H22B C22 H22C 109.5
C11 N1 N2 115.60(17)
C12 N2 N1 112.29(17)
C16 N3 C21 120.81(17)
C16 N3 C19 121.70(17)
C21 N3 C19 117.06(17)
C1 O1 H1O 104.9(19)
C14 O2 H2O 112(2)

loop_
_geom_bond_atom_site_label_1
_geom_bond_atom_site_label_2
_geom_bond_distance
C1 O1 1.352(2)
C1 C10 1.394(3)
C1 C2 1.413(3)
C2 C3 1.357(3)
C2 H2 0.9300
C3 C4 1.420(3)
C3 H3 0.9300
C4 C5 1.413(3)
C4 C9 1.426(3)
C5 C6 1.368(3)
C5 H5 0.9300
C6 C7 1.405(3)
C6 H6 0.9300
C7 C8 1.370(3)
C7 H7 0.9300
C8 C9 1.417(3)
C8 H8 0.9300
C9 C10 1.438(3)
C10 C11 1.454(3)
C11 N1 1.288(3)
C11 H11 0.9300
C12 N2 1.291(3)
C12 C13 1.428(3)
C12 H12 0.9300
C13 C18 1.401(3)
C13 C14 1.417(3)
C14 O2 1.354(2)
C14 C15 1.379(3)
C15 C16 1.411(3)
C15 H15 0.9300
C16 N3 1.367(3)
C16 C17 1.424(3)
C17 C18 1.365(3)
C17 H17 0.9300
C18 H18 0.9300
C19 N3 1.464(3)
C19 C20 1.524(3)
C19 H19A 0.9700
C19 H19B 0.9700
C20 H20A 0.9600
C20 H20B 0.9600
C20 H20C 0.9600
C21 N3 1.462(3)
C21 C22 1.524(3)
C21 H21A 0.9700
C21 H21B 0.9700
C22 H22A 0.9600
C22 H22B 0.9600
C22 H22C 0.9600
N1 N2 1.393(2)
O1 H1O 0.92(3)
O2 H2O 0.86(3)

loop_
_geom_hbond_atom_site_label_D
_geom_hbond_atom_site_label_H
_geom_hbond_atom_site_label_A
_geom_hbond_distance_DH
_geom_hbond_distance_HA
_geom_hbond_distance_DA
_geom_hbond_angle_DHA
_geom_hbond_site_symmetry_A
C17 H17 O1 0.93 2.65 3.517(3) 154.8 2_767
C21 H21A O1 0.97 2.62 3.509(3) 152.8 2_767
O2 H2O N2 0.86(3) 1.92(3) 2.655(2) 143(3) .
O1 H1O N1 0.92(3) 1.69(3) 2.538(2) 152(3) .

loop_
_geom_torsion_atom_site_label_1
_geom_torsion_atom_site_label_2
_geom_torsion_atom_site_label_3
_geom_torsion_atom_site_label_4
_geom_torsion
O1 C1 C2 C3 -177.9(2)
C10 C1 C2 C3 1.0(3)
C1 C2 C3 C4 -0.4(3)
C2 C3 C4 C5 177.6(2)
C2 C3 C4 C9 -0.3(3)
C3 C4 C5 C6 -177.6(2)
C9 C4 C5 C6 0.3(3)
C4 C5 C6 C7 -2.0(3)
C5 C6 C7 C8 1.6(3)
C6 C7 C8 C9 0.4(3)
C7 C8 C9 C4 -2.1(3)
C7 C8 C9 C10 177.2(2)
C5 C4 C9 C8 1.7(3)
C3 C4 C9 C8 179.6(2)
C5 C4 C9 C10 -177.6(2)
C3 C4 C9 C10 0.3(3)
O1 C1 C10 C9 177.96(19)
C2 C1 C10 C9 -0.9(3)
O1 C1 C10 C11 0.0(3)
C2 C1 C10 C11 -178.9(2)
C8 C9 C10 C1 -178.9(2)
C4 C9 C10 C1 0.3(3)
C8 C9 C10 C11 -1.0(3)
C4 C9 C10 C11 178.20(19)
C1 C10 C11 N1 1.2(3)
C9 C10 C11 N1 -176.7(2)
N2 C12 C13 C18 178.0(2)
N2 C12 C13 C14 -2.4(3)
C18 C13 C14 O2 -178.67(18)
C12 C13 C14 O2 1.7(3)
C18 C13 C14 C15 1.9(3)
C12 C13 C14 C15 -177.7(2)
O2 C14 C15 C16 178.59(19)
C13 C14 C15 C16 -2.0(3)
C14 C15 C16 N3 -178.11(19)
C14 C15 C16 C17 0.9(3)
N3 C16 C17 C18 179.15(19)
C15 C16 C17 C18 0.1(3)
C16 C17 C18 C13 -0.1(3)
C14 C13 C18 C17 -0.9(3)
C12 C13 C18 C17 178.7(2)
C10 C11 N1 N2 -179.57(18)
C13 C12 N2 N1 179.83(18)
C11 N1 N2 C12 179.15(19)
C15 C16 N3 C21 -175.78(19)
C17 C16 N3 C21 5.2(3)
C15 C16 N3 C19 -3.5(3)
C17 C16 N3 C19 177.47(19)
C22 C21 N3 C16 74.9(3)
C22 C21 N3 C19 -97.7(2)
C20 C19 N3 C16 -79.7(3)
C20 C19 N3 C21 92.9(2)
